data_7217696
loop_
_publ_author_name
'Fang, Xin'
'Yuan, Xiong'
'Song, Yan-Bo'
'Wang, Jun-Dong'
'Lin, Mei-Jin'

_publ_section_title
;
 Cooperative lone pair--\p and coordination interactions in naphthalene
 diimide coordination networks
;
_journal_issue 38
_journal_name_full CrystEngComm
_journal_page_first 9090
_journal_paper_doi 10.1039/C4CE01233J
_journal_volume 16
_journal_year 2014
_chemical_formula_moiety 'C24 H14 N6 O11 Zn, 3(C4 H9 N O)'
_chemical_formula_sum 'C36 H41 N9 O14 Zn'
_chemical_formula_weight 889.15
_chemical_name_systematic
;
 ?
;
_space_group_IT_number 2
_symmetry_cell_setting triclinic
_symmetry_space_group_name_Hall '-P 1'
_symmetry_space_group_name_H-M 'P -1'
_atom_sites_solution_hydrogens geom
_atom_sites_solution_primary direct
_atom_sites_solution_secondary difmap
_audit_creation_method SHELXL-97
_cell_angle_alpha 91.74(3)
_cell_angle_beta 102.37(3)
_cell_angle_gamma 116.90(3)
_cell_formula_units_Z 2
_cell_length_a 12.470(3)
_cell_length_b 12.614(3)
_cell_length_c 14.991(3)
_cell_measurement_reflns_used 25
_cell_measurement_temperature 293(2)
_cell_measurement_theta_max 18
_cell_measurement_theta_min 12
_cell_volume 2032.0(11)
_computing_cell_refinement 'RAPID-AUTO (Rigaku, 1998)'
_computing_data_collection 'RAPID-AUTO (Rigaku, 1998)'
_computing_data_reduction 'CrystalClear (Rigaku/MSC, 2002)'
_computing_molecular_graphics 'ORTEX (P.McArdle, 1995)'
_computing_publication_material 'SHELXL-97/2 (Sheldrick,1997)'
_computing_structure_refinement 'SHELXL-97 (Sheldrick, 1997)'
_computing_structure_solution 'SHELXS-97 (Sheldrick, 1990)'
_diffrn_ambient_temperature 293(2)
_diffrn_measured_fraction_theta_full 0.980
_diffrn_measured_fraction_theta_max 0.980
_diffrn_measurement_device_type 'RIGAKU RAXIS-RAPID IP'
_diffrn_measurement_method '\w scan'
_diffrn_radiation_monochromator graphite
_diffrn_radiation_source 'fine-focus sealed tube'
_diffrn_radiation_type MoK\a
_diffrn_radiation_wavelength 0.71073
_diffrn_reflns_av_R_equivalents 0.0400
_diffrn_reflns_av_sigmaI/netI 0.0560
_diffrn_reflns_limit_h_max 16
_diffrn_reflns_limit_h_min -15
_diffrn_reflns_limit_k_max 16
_diffrn_reflns_limit_k_min -16
_diffrn_reflns_limit_l_max 17
_diffrn_reflns_limit_l_min -19
_diffrn_reflns_number 19594
_diffrn_reflns_theta_full 27.45
_diffrn_reflns_theta_max 27.45
_diffrn_reflns_theta_min 3.12
_diffrn_standards_interval_count none
_diffrn_standards_interval_time none
_diffrn_standards_number none
_exptl_absorpt_coefficient_mu 0.682
_exptl_absorpt_correction_T_max 1.00
_exptl_absorpt_correction_T_min 0.25
_exptl_absorpt_correction_type multi-scan
_exptl_absorpt_process_details 'ABSCOR; Higashi, 1995'
_exptl_crystal_colour 'Pale Yellow'
_exptl_crystal_density_diffrn 1.453
_exptl_crystal_density_method 'not measured'
_exptl_crystal_description Block
_exptl_crystal_F_000 924
_exptl_crystal_size_max 0.35
_exptl_crystal_size_mid 0.25
_exptl_crystal_size_min 0.21
_refine_diff_density_max 0.649
_refine_diff_density_min -0.383
_refine_diff_density_rms 0.067
_refine_ls_extinction_method none
_refine_ls_goodness_of_fit_ref 1.044
_refine_ls_hydrogen_treatment mixed
_refine_ls_matrix_type full
_refine_ls_number_parameters 555
_refine_ls_number_reflns 9096
_refine_ls_number_restraints 5
_refine_ls_restrained_S_all 1.053
_refine_ls_R_factor_all 0.0942
_refine_ls_R_factor_gt 0.0582
_refine_ls_shift/su_max 0.001
_refine_ls_shift/su_mean 0.000
_refine_ls_structure_factor_coef Fsqd
_refine_ls_weighting_details 'calc w=1/[\s^2^(Fo^2^)+(0.0841P)^2^+0.8269P] where P=(Fo^2^+2Fc^2^)/3'
_refine_ls_weighting_scheme calc
_refine_ls_wR_factor_gt 0.1462
_refine_ls_wR_factor_ref 0.1699
_reflns_number_gt 6014
_reflns_number_total 9096
_reflns_threshold_expression >2sigma(I)
_cod_data_source_file c4ce01233j2.cif
_cod_data_source_block p-1
_cod_depositor_comments
;
The following automatic conversions were performed:

'_symmetry_cell_setting' value 'Triclinic' changed to 'triclinic'
according to
/usr/data/users/saulius/crontab/automatic-downloads/rss-feeds/RSC/lib/dictionaries/cif_core.dic
dictionary named 'cif_core.dic' version 2.4.2 from
2011-04-26.

'_exptl_absorpt_correction_type' value 'Multi-Scan'
changed to 'multi-scan' according to
/usr/data/users/saulius/crontab/automatic-downloads/rss-feeds/RSC/lib/dictionaries/cif_core.dic
dictionary named 'cif_core.dic' version 2.4.2 from 2011-04-26.

Automatic conversion script
Id: cif_fix_values 2281 2013-09-26 08:29:07Z andrius 

 Adding full bibliography for 7217694--7217700.cif.
;
_cod_original_cell_volume 2032.0(8)
_cod_original_sg_symbol_Hall -P1
_cod_original_sg_symbol_H-M P-1
_cod_database_code 7217696

loop_
_symmetry_equiv_pos_as_xyz
'x, y, z'
'-x, -y, -z'

loop_
_atom_site_label
_atom_site_type_symbol
_atom_site_fract_x
_atom_site_fract_y
_atom_site_fract_z
_atom_site_U_iso_or_equiv
_atom_site_adp_type
_atom_site_occupancy
_atom_site_symmetry_multiplicity
_atom_site_calc_flag
_atom_site_refinement_flags
Zn1 Zn 0.83111(3) 0.67817(3) 0.25151(3) 0.04401(15) Uani 1 1 d .
O1 O 0.2507(2) 0.3672(2) 0.0752(2) 0.0616(7) Uani 1 1 d .
O2 O 0.3692(2) 0.0783(2) 0.1174(2) 0.0747(9) Uani 1 1 d .
O3 O 0.6942(3) 0.7799(3) 0.2316(2) 0.0772(9) Uani 1 1 d .
O4 O 0.6829(3) 0.8585(3) 0.1057(2) 0.0817(9) Uani 1 1 d .
O5 O 0.7815(3) 0.7553(2) 0.13073(19) 0.0626(7) Uani 1 1 d .
O6 O 0.7971(3) 0.6760(3) 0.3874(2) 0.0703(8) Uani 1 1 d .
O7 O 0.9231(4) 0.6099(4) 0.3907(3) 0.1117(13) Uani 1 1 d .
O8 O 0.8934(4) 0.6620(4) 0.5183(2) 0.1118(14) Uani 1 1 d .
O9 O 0.9225(2) 0.6183(2) 0.1850(2) 0.0613(7) Uani 1 1 d D
H9A H 0.9988(19) 0.642(4) 0.206(3) 0.092 Uiso 1 1 d D
H9B H 0.890(4) 0.5445(18) 0.169(3) 0.092 Uiso 1 1 d D
O10 O 1.3093(3) 1.1429(2) 0.54546(18) 0.0666(8) Uani 1 1 d .
O11 O 1.2092(3) 1.2691(2) 0.27545(18) 0.0698(8) Uani 1 1 d .
O12 O 0.1685(3) 0.7100(3) 0.2054(3) 0.0878(10) Uani 1 1 d .
O13 O 0.8282(3) 0.3805(3) 0.1488(2) 0.0839(10) Uani 1 1 d .
O14 O 0.5295(5) 0.2335(5) 0.4130(3) 0.1369(18) Uani 1 1 d .
N1 N 0.3089(2) 0.2222(2) 0.09593(19) 0.0428(6) Uani 1 1 d .
N2 N 0.6681(2) 0.5116(2) 0.20156(19) 0.0442(6) Uani 1 1 d .
N3 N 0.9775(2) 0.8561(2) 0.30400(19) 0.0446(7) Uani 1 1 d .
N4 N 1.2607(2) 1.2086(2) 0.41093(19) 0.0449(7) Uani 1 1 d .
N5 N 0.7182(3) 0.7999(3) 0.1557(2) 0.0549(8) Uani 1 1 d .
N6 N 0.8729(3) 0.6482(3) 0.4342(2) 0.0653(9) Uani 1 1 d .
N7 N 0.3290(4) 0.7249(4) 0.1556(3) 0.0884(12) Uani 1 1 d .
N8 N 0.8099(5) 0.2079(4) 0.1870(4) 0.132(2) Uani 1 1 d .
N9 N 0.6887(8) 0.2208(10) 0.4708(7) 0.204(5) Uani 1 1 d D
C1 C 0.1251(3) -0.1092(3) 0.0403(3) 0.0587(10) Uani 1 1 d .
H1 H 0.1871 -0.1313 0.0601 0.070 Uiso 1 1 calc R
C2 C 0.1543(3) 0.0101(3) 0.0494(2) 0.0443(8) Uani 1 1 d .
C3 C 0.0622(3) 0.0448(3) 0.0200(2) 0.0398(7) Uani 1 1 d .
C4 C 0.0899(3) 0.1665(3) 0.0282(2) 0.0422(7) Uani 1 1 d .
C5 C -0.0018(3) 0.1982(3) -0.0013(3) 0.0550(10) Uani 1 1 d .
H5 H 0.0174 0.2788 0.0044 0.066 Uiso 1 1 calc R
C6 C 0.2202(3) 0.2611(3) 0.0672(2) 0.0460(8) Uani 1 1 d .
C7 C 0.2854(3) 0.1024(3) 0.0901(3) 0.0506(9) Uani 1 1 d .
C8 C 0.4363(3) 0.3157(3) 0.1319(2) 0.0460(8) Uani 1 1 d .
C9 C 0.4983(3) 0.3866(3) 0.0745(3) 0.0582(10) Uani 1 1 d .
H9 H 0.4628 0.3706 0.0112 0.070 Uiso 1 1 calc R
C10 C 0.6146(3) 0.4827(3) 0.1114(3) 0.0586(10) Uani 1 1 d .
H10 H 0.6575 0.5294 0.0715 0.070 Uiso 1 1 calc R
C11 C 0.6094(3) 0.4359(3) 0.2551(3) 0.0564(10) Uani 1 1 d .
H11 H 0.6483 0.4506 0.3178 0.068 Uiso 1 1 calc R
C12 C 0.4942(3) 0.3367(3) 0.2234(3) 0.0552(9) Uani 1 1 d .
H12 H 0.4570 0.2855 0.2635 0.066 Uiso 1 1 calc R
C13 C 1.0866(3) 0.9004(3) 0.2816(3) 0.0607(10) Uani 1 1 d .
H13 H 1.0989 0.8515 0.2418 0.073 Uiso 1 1 calc R
C14 C 0.9612(3) 0.9296(3) 0.3589(2) 0.0486(8) Uani 1 1 d .
H14 H 0.8851 0.9012 0.3736 0.058 Uiso 1 1 calc R
C15 C 1.0515(3) 1.0454(3) 0.3952(2) 0.0491(8) Uani 1 1 d .
H15 H 1.0364 1.0938 0.4334 0.059 Uiso 1 1 calc R
C16 C 1.1630(3) 1.0877(3) 0.3740(2) 0.0436(8) Uani 1 1 d .
C17 C 1.1819(3) 1.0158(3) 0.3151(3) 0.0624(11) Uani 1 1 d .
H17 H 1.2566 1.0439 0.2983 0.075 Uiso 1 1 calc R
C18 C 1.3307(3) 1.2258(3) 0.5022(2) 0.0489(8) Uani 1 1 d .
C19 C 1.4300(3) 1.3507(3) 0.5392(2) 0.0454(8) Uani 1 1 d .
C20 C 1.5018(4) 1.3758(3) 0.6285(3) 0.0576(10) Uani 1 1 d .
H20 H 1.4863 1.3156 0.6657 0.069 Uiso 1 1 calc R
C21 C 1.4513(3) 1.4409(3) 0.4824(2) 0.0413(7) Uani 1 1 d .
C22 C 1.3780(3) 1.4180(3) 0.3910(2) 0.0457(8) Uani 1 1 d .
C23 C 1.4018(4) 1.5076(3) 0.3370(2) 0.0594(10) Uani 1 1 d .
H23 H 1.3533 1.4908 0.2767 0.071 Uiso 1 1 calc R
C24 C 1.2763(3) 1.2950(3) 0.3528(2) 0.0494(8) Uani 1 1 d .
C25 C 0.4100(5) 0.8397(5) 0.2190(5) 0.119(2) Uani 1 1 d .
H25A H 0.3856 0.8992 0.1995 0.179 Uiso 1 1 calc R
H25B H 0.4950 0.8666 0.2179 0.179 Uiso 1 1 calc R
H25C H 0.4017 0.8277 0.2806 0.179 Uiso 1 1 calc R
C26 C 0.3862(5) 0.6815(7) 0.0986(5) 0.123(2) Uani 1 1 d .
H26A H 0.4215 0.6369 0.1330 0.184 Uiso 1 1 calc R
H26B H 0.4506 0.7487 0.0809 0.184 Uiso 1 1 calc R
H26C H 0.3243 0.6305 0.0443 0.184 Uiso 1 1 calc R
C27 C 0.2128(4) 0.6703(4) 0.1545(4) 0.0779(13) Uani 1 1 d .
C28 C 0.1348(5) 0.5572(5) 0.0878(4) 0.111(2) Uani 1 1 d .
H28A H 0.0491 0.5276 0.0880 0.166 Uiso 1 1 calc R
H28B H 0.1607 0.4982 0.1056 0.166 Uiso 1 1 calc R
H28C H 0.1444 0.5731 0.0270 0.166 Uiso 1 1 calc R
C29 C 0.6872(6) 0.1457(5) 0.1150(6) 0.136(3) Uani 1 1 d .
H29A H 0.6812 0.2004 0.0734 0.204 Uiso 1 1 calc R
H29B H 0.6203 0.1201 0.1446 0.204 Uiso 1 1 calc R
H29C H 0.6820 0.0771 0.0810 0.204 Uiso 1 1 calc R
C30 C 0.8569(10) 0.1320(7) 0.2382(8) 0.237(7) Uani 1 1 d .
H30A H 0.9408 0.1567 0.2352 0.355 Uiso 1 1 calc R
H30B H 0.8053 0.0494 0.2110 0.355 Uiso 1 1 calc R
H30C H 0.8547 0.1409 0.3016 0.355 Uiso 1 1 calc R
C31 C 0.8687(5) 0.3229(5) 0.1991(4) 0.0939(16) Uani 1 1 d .
C32 C 0.9922(6) 0.3856(6) 0.2706(5) 0.138(3) Uani 1 1 d .
H32A H 1.0248 0.4710 0.2732 0.207 Uiso 1 1 calc R
H32B H 1.0494 0.3621 0.2541 0.207 Uiso 1 1 calc R
H32C H 0.9806 0.3635 0.3299 0.207 Uiso 1 1 calc R
C33 C 0.6030(14) 0.2038(16) 0.4398(10) 0.250(9) Uani 1 1 d D
C34 C 0.562(2) 0.072(2) 0.384(2) 0.86(5) Uani 1 1 d D
H34A H 0.4772 0.0375 0.3486 1.285 Uiso 1 1 calc R
H34B H 0.5706 0.0202 0.4275 1.285 Uiso 1 1 calc R
H34C H 0.6148 0.0812 0.3434 1.285 Uiso 1 1 calc R
C35 C 0.7837(10) 0.1773(10) 0.5045(10) 0.300(9) Uani 1 1 d .
H35A H 0.7791 0.1542 0.5646 0.450 Uiso 1 1 calc R
H35B H 0.8656 0.2408 0.5081 0.450 Uiso 1 1 calc R
H35C H 0.7665 0.1095 0.4623 0.450 Uiso 1 1 calc R
C36 C 0.7450(10) 0.3573(9) 0.5295(9) 0.221(6) Uani 1 1 d D
H36A H 0.8200 0.4115 0.5139 0.332 Uiso 1 1 calc R
H36B H 0.7627 0.3534 0.5945 0.332 Uiso 1 1 calc R
H36C H 0.6847 0.3857 0.5139 0.332 Uiso 1 1 calc R

loop_
_atom_site_aniso_label
_atom_site_aniso_U_11
_atom_site_aniso_U_22
_atom_site_aniso_U_33
_atom_site_aniso_U_23
_atom_site_aniso_U_13
_atom_site_aniso_U_12
Zn1 0.02876(19) 0.0261(2) 0.0550(2) -0.00420(15) 0.00235(16) -0.00150(14)
O1 0.0402(12) 0.0265(12) 0.094(2) 0.0001(12) 0.0008(13) 0.0029(10)
O2 0.0338(13) 0.0419(15) 0.123(3) 0.0056(15) -0.0101(14) 0.0103(11)
O3 0.0567(17) 0.093(2) 0.0625(18) 0.0091(16) 0.0120(14) 0.0208(16)
O4 0.092(2) 0.072(2) 0.089(2) 0.0251(17) 0.0124(18) 0.0492(19)
O5 0.0549(15) 0.0529(16) 0.0718(17) -0.0025(13) 0.0089(13) 0.0224(13)
O6 0.0480(14) 0.0546(17) 0.0803(19) 0.0133(14) 0.0031(14) 0.0062(13)
O7 0.114(3) 0.111(3) 0.124(3) -0.006(3) 0.032(3) 0.065(3)
O8 0.137(3) 0.129(4) 0.0545(19) 0.003(2) 0.000(2) 0.062(3)
O9 0.0419(13) 0.0348(13) 0.092(2) -0.0076(13) 0.0143(14) 0.0076(11)
O10 0.0708(17) 0.0277(12) 0.0641(16) 0.0054(11) 0.0037(14) -0.0022(12)
O11 0.0621(16) 0.0427(14) 0.0546(15) -0.0032(11) -0.0098(13) -0.0061(12)
O12 0.0587(18) 0.069(2) 0.131(3) -0.0183(19) 0.0315(19) 0.0249(16)
O13 0.079(2) 0.0443(17) 0.113(3) 0.0042(16) 0.0034(19) 0.0249(15)
O14 0.142(4) 0.212(6) 0.117(3) 0.056(3) 0.045(3) 0.127(4)
N1 0.0260(12) 0.0295(13) 0.0542(16) 0.0002(11) 0.0017(11) 0.0011(10)
N2 0.0268(12) 0.0309(14) 0.0521(15) -0.0028(11) 0.0027(11) -0.0019(10)
N3 0.0317(13) 0.0264(13) 0.0545(16) -0.0062(11) 0.0055(12) -0.0011(10)
N4 0.0358(13) 0.0226(13) 0.0519(15) -0.0055(11) 0.0037(12) -0.0029(10)
N5 0.0425(16) 0.0435(17) 0.0580(19) 0.0017(14) 0.0037(15) 0.0072(14)
N6 0.064(2) 0.054(2) 0.060(2) -0.0018(16) 0.0018(18) 0.0193(17)
N7 0.061(2) 0.082(3) 0.118(3) 0.012(2) 0.026(2) 0.029(2)
N8 0.126(4) 0.059(3) 0.180(6) 0.026(3) -0.002(4) 0.034(3)
N9 0.110(6) 0.318(14) 0.187(8) 0.102(9) 0.027(6) 0.103(8)
C1 0.0318(16) 0.0332(18) 0.093(3) 0.0067(17) -0.0004(18) 0.0077(14)
C2 0.0307(15) 0.0321(16) 0.058(2) 0.0051(14) 0.0034(14) 0.0079(13)
C3 0.0303(15) 0.0288(15) 0.0467(17) 0.0032(12) 0.0064(13) 0.0042(12)
C4 0.0296(14) 0.0269(15) 0.0542(19) 0.0029(13) 0.0054(14) 0.0024(12)
C5 0.0343(16) 0.0273(16) 0.086(3) 0.0030(16) 0.0009(17) 0.0064(13)
C6 0.0336(15) 0.0298(16) 0.056(2) 0.0015(14) 0.0045(14) 0.0024(13)
C7 0.0307(15) 0.0341(17) 0.070(2) 0.0044(15) 0.0028(15) 0.0057(13)
C8 0.0272(14) 0.0308(16) 0.060(2) -0.0024(14) 0.0047(14) -0.0002(12)
C9 0.0414(18) 0.049(2) 0.0476(19) -0.0030(16) 0.0014(16) -0.0041(16)
C10 0.0399(18) 0.047(2) 0.056(2) 0.0027(16) 0.0080(16) -0.0052(16)
C11 0.0389(17) 0.0413(19) 0.057(2) 0.0029(16) -0.0040(16) -0.0006(15)
C12 0.0352(16) 0.0394(19) 0.060(2) 0.0064(16) -0.0002(16) -0.0037(14)
C13 0.048(2) 0.0331(18) 0.083(3) -0.0166(17) 0.0287(19) 0.0006(15)
C14 0.0329(15) 0.0317(17) 0.060(2) -0.0061(14) 0.0092(15) -0.0005(13)
C15 0.0417(17) 0.0306(16) 0.061(2) -0.0071(14) 0.0159(16) 0.0052(14)
C16 0.0353(15) 0.0263(15) 0.0489(18) -0.0053(13) 0.0057(14) 0.0003(12)
C17 0.0387(18) 0.0384(19) 0.090(3) -0.0118(19) 0.0244(19) -0.0007(15)
C18 0.0450(18) 0.0267(16) 0.0532(19) 0.0006(14) 0.0083(16) 0.0007(14)
C19 0.0423(17) 0.0250(15) 0.0485(18) -0.0003(13) 0.0056(15) 0.0014(13)
C20 0.061(2) 0.0308(17) 0.054(2) 0.0061(15) 0.0041(18) 0.0041(16)
C21 0.0334(15) 0.0244(15) 0.0465(17) -0.0008(13) 0.0065(13) -0.0011(13)
C22 0.0395(16) 0.0280(15) 0.0449(17) -0.0022(13) 0.0037(14) -0.0012(13)
C23 0.060(2) 0.0377(19) 0.0446(18) 0.0032(14) -0.0034(17) -0.0002(16)
C24 0.0400(17) 0.0321(17) 0.0506(19) -0.0036(14) 0.0033(15) -0.0005(14)
C25 0.066(3) 0.068(4) 0.181(7) 0.007(4) -0.005(4) 0.012(3)
C26 0.071(3) 0.156(6) 0.144(5) -0.008(5) 0.043(4) 0.051(4)
C27 0.063(3) 0.064(3) 0.104(4) 0.017(3) 0.013(3) 0.031(2)
C28 0.074(3) 0.101(4) 0.132(5) -0.045(4) 0.001(3) 0.033(3)
C29 0.092(4) 0.069(4) 0.190(7) 0.001(4) -0.006(5) 0.010(3)
C30 0.215(10) 0.081(5) 0.319(14) 0.060(7) -0.077(10) 0.050(6)
C31 0.096(4) 0.057(3) 0.113(4) 0.010(3) 0.011(3) 0.029(3)
C32 0.126(5) 0.082(4) 0.139(6) 0.006(4) -0.053(5) 0.029(4)
C33 0.248(15) 0.46(3) 0.193(12) 0.059(14) 0.059(11) 0.29(2)
C34 0.52(4) 0.58(4) 1.20(8) -0.74(6) -0.66(5) 0.47(4)
C35 0.182(10) 0.203(12) 0.44(2) -0.045(12) -0.145(12) 0.132(9)
C36 0.168(10) 0.127(8) 0.289(15) -0.044(9) -0.026(9) 0.044(7)

loop_
_atom_type_symbol
_atom_type_description
_atom_type_scat_dispersion_real
_atom_type_scat_dispersion_imag
_atom_type_scat_source
C C 0.0033 0.0016 'International Tables Vol C Tables 4.2.6.8 and 6.1.1.4'
N N 0.0061 0.0033 'International Tables Vol C Tables 4.2.6.8 and 6.1.1.4'
O O 0.0106 0.0060 'International Tables Vol C Tables 4.2.6.8 and 6.1.1.4'
Zn Zn 0.2839 1.4301 'International Tables Vol C Tables 4.2.6.8 and 6.1.1.4'
H H 0.0000 0.0000 'International Tables Vol C Tables 4.2.6.8 and 6.1.1.4'

loop_
_geom_angle_atom_site_label_1
_geom_angle_atom_site_label_2
_geom_angle_atom_site_label_3
_geom_angle
_geom_angle_site_symmetry_1
_geom_angle_site_symmetry_3
O9 Zn1 N2 88.99(11) . .
O9 Zn1 N3 98.65(11) . .
N2 Zn1 N3 171.73(11) . .
O9 Zn1 O6 136.34(12) . .
N2 Zn1 O6 91.08(11) . .
N3 Zn1 O6 85.57(11) . .
O9 Zn1 O5 90.62(12) . .
N2 Zn1 O5 91.31(11) . .
N3 Zn1 O5 85.49(11) . .
O6 Zn1 O5 133.01(12) . .
O9 Zn1 O7 84.74(13) . .
N2 Zn1 O7 96.20(13) . .
N3 Zn1 O7 87.68(13) . .
O6 Zn1 O7 51.86(12) . .
O5 Zn1 O7 171.08(13) . .
O9 Zn1 O3 143.50(12) . .
N2 Zn1 O3 88.31(11) . .
N3 Zn1 O3 83.68(11) . .
O6 Zn1 O3 80.11(11) . .
O5 Zn1 O3 53.08(10) . .
O7 Zn1 O3 131.72(12) . .
N5 O3 Zn1 86.8(2) . .
N5 O5 Zn1 103.1(2) . .
N6 O6 Zn1 104.2(3) . .
N6 O7 Zn1 87.0(3) . .
Zn1 O9 H9A 120(3) . .
Zn1 O9 H9B 117(3) . .
H9A O9 H9B 107(4) . .
C6 N1 C7 125.6(2) . .
C6 N1 C8 116.1(3) . .
C7 N1 C8 118.2(3) . .
C11 N2 C10 116.5(3) . .
C11 N2 Zn1 124.2(2) . .
C10 N2 Zn1 119.2(2) . .
C14 N3 C13 117.1(3) . .
C14 N3 Zn1 120.2(2) . .
C13 N3 Zn1 122.6(2) . .
C24 N4 C18 126.8(3) . .
C24 N4 C16 116.9(3) . .
C18 N4 C16 116.3(3) . .
O4 N5 O3 123.1(4) . .
O4 N5 O5 120.2(4) . .
O3 N5 O5 116.7(3) . .
O7 N6 O8 124.9(4) . .
O7 N6 O6 115.5(4) . .
O8 N6 O6 119.6(4) . .
C27 N7 C26 124.4(5) . .
C27 N7 C25 117.8(5) . .
C26 N7 C25 117.8(5) . .
C31 N8 C30 123.8(6) . .
C31 N8 C29 118.2(5) . .
C30 N8 C29 118.0(5) . .
C33 N9 C35 150.2(16) . .
C33 N9 C36 101.5(14) . .
C35 N9 C36 106.7(8) . .
C2 C1 C5 120.4(3) . 2
C2 C1 H1 119.8 . .
C5 C1 H1 119.8 2 .
C1 C2 C3 120.5(3) . .
C1 C2 C7 119.3(3) . .
C3 C2 C7 120.1(3) . .
C2 C3 C4 121.7(3) . .
C2 C3 C3 119.3(4) . 2
C4 C3 C3 119.1(4) . 2
C5 C4 C3 120.6(3) . .
C5 C4 C6 119.8(3) . .
C3 C4 C6 119.6(3) . .
C4 C5 C1 120.2(3) . 2
C4 C5 H5 119.9 . .
C1 C5 H5 119.9 2 .
O1 C6 N1 120.2(3) . .
O1 C6 C4 123.1(3) . .
N1 C6 C4 116.7(3) . .
O2 C7 N1 120.4(3) . .
O2 C7 C2 123.4(3) . .
N1 C7 C2 116.3(3) . .
C9 C8 C12 118.9(3) . .
C9 C8 N1 119.9(3) . .
C12 C8 N1 121.1(3) . .
C8 C9 C10 119.1(3) . .
C8 C9 H9 120.5 . .
C10 C9 H9 120.5 . .
N2 C10 C9 122.9(3) . .
N2 C10 H10 118.5 . .
C9 C10 H10 118.5 . .
N2 C11 C12 123.9(3) . .
N2 C11 H11 118.1 . .
C12 C11 H11 118.1 . .
C8 C12 C11 118.3(3) . .
C8 C12 H12 120.9 . .
C11 C12 H12 120.9 . .
N3 C13 C17 123.0(3) . .
N3 C13 H13 118.5 . .
C17 C13 H13 118.5 . .
N3 C14 C15 123.3(3) . .
N3 C14 H14 118.3 . .
C15 C14 H14 118.3 . .
C16 C15 C14 118.7(3) . .
C16 C15 H15 120.6 . .
C14 C15 H15 120.6 . .
C15 C16 C17 119.6(3) . .
C15 C16 N4 120.6(3) . .
C17 C16 N4 119.8(3) . .
C16 C17 C13 118.2(3) . .
C16 C17 H17 120.9 . .
C13 C17 H17 120.9 . .
O10 C18 N4 120.6(3) . .
O10 C18 C19 123.9(3) . .
N4 C18 C19 115.5(3) . .
C20 C19 C21 120.8(3) . .
C20 C19 C18 119.3(3) . .
C21 C19 C18 119.9(3) . .
C19 C20 C23 119.8(3) . 2_886
C19 C20 H20 120.1 . .
C23 C20 H20 120.1 2_886 .
C19 C21 C22 122.0(3) . .
C19 C21 C21 119.4(3) . 2_886
C22 C21 C21 118.6(4) . 2_886
C23 C22 C21 120.6(3) . .
C23 C22 C24 119.9(3) . .
C21 C22 C24 119.4(3) . .
C22 C23 C20 120.8(3) . 2_886
C22 C23 H23 119.6 . .
C20 C23 H23 119.6 2_886 .
O11 C24 N4 120.6(3) . .
O11 C24 C22 123.1(3) . .
N4 C24 C22 116.4(3) . .
N7 C25 H25A 109.5 . .
N7 C25 H25B 109.5 . .
H25A C25 H25B 109.5 . .
N7 C25 H25C 109.5 . .
H25A C25 H25C 109.5 . .
H25B C25 H25C 109.5 . .
N7 C26 H26A 109.5 . .
N7 C26 H26B 109.5 . .
H26A C26 H26B 109.5 . .
N7 C26 H26C 109.5 . .
H26A C26 H26C 109.5 . .
H26B C26 H26C 109.5 . .
O12 C27 N7 122.0(5) . .
O12 C27 C28 122.2(5) . .
N7 C27 C28 115.8(5) . .
C27 C28 H28A 109.5 . .
C27 C28 H28B 109.5 . .
H28A C28 H28B 109.5 . .
C27 C28 H28C 109.5 . .
H28A C28 H28C 109.5 . .
H28B C28 H28C 109.5 . .
N8 C29 H29A 109.5 . .
N8 C29 H29B 109.5 . .
H29A C29 H29B 109.5 . .
N8 C29 H29C 109.5 . .
H29A C29 H29C 109.5 . .
H29B C29 H29C 109.5 . .
N8 C30 H30A 109.5 . .
N8 C30 H30B 109.5 . .
H30A C30 H30B 109.5 . .
N8 C30 H30C 109.5 . .
H30A C30 H30C 109.5 . .
H30B C30 H30C 109.5 . .
O13 C31 N8 120.2(5) . .
O13 C31 C32 121.2(5) . .
N8 C31 C32 118.4(5) . .
C31 C32 H32A 109.5 . .
C31 C32 H32B 109.5 . .
H32A C32 H32B 109.5 . .
C31 C32 H32C 109.5 . .
H32A C32 H32C 109.5 . .
H32B C32 H32C 109.5 . .
N9 C33 O14 152(2) . .
N9 C33 C34 95.9(12) . .
O14 C33 C34 110.1(14) . .
C33 C34 H34A 109.5 . .
C33 C34 H34B 109.5 . .
H34A C34 H34B 109.5 . .
C33 C34 H34C 109.5 . .
H34A C34 H34C 109.5 . .
H34B C34 H34C 109.5 . .
N9 C35 H35A 109.5 . .
N9 C35 H35B 109.5 . .
H35A C35 H35B 109.5 . .
N9 C35 H35C 109.5 . .
H35A C35 H35C 109.5 . .
H35B C35 H35C 109.5 . .
N9 C36 H36A 109.5 . .
N9 C36 H36B 109.5 . .
H36A C36 H36B 109.5 . .
N9 C36 H36C 109.5 . .
H36A C36 H36C 109.5 . .
H36B C36 H36C 109.5 . .

loop_
_geom_bond_atom_site_label_1
_geom_bond_atom_site_label_2
_geom_bond_distance
_geom_bond_site_symmetry_2
Zn1 O9 2.021(3) .
Zn1 N2 2.120(3) .
Zn1 N3 2.135(3) .
Zn1 O6 2.166(3) .
Zn1 O5 2.186(3) .
Zn1 O7 2.528(5) .
Zn1 O3 2.537(4) .
O1 C6 1.208(4) .
O2 C7 1.209(4) .
O3 N5 1.243(4) .
O4 N5 1.221(4) .
O5 N5 1.263(4) .
O6 N6 1.241(4) .
O7 N6 1.216(5) .
O8 N6 1.222(5) .
O9 H9A 0.837(19) .
O9 H9B 0.831(19) .
O10 C18 1.203(4) .
O11 C24 1.211(4) .
O12 C27 1.245(6) .
O13 C31 1.247(6) .
O14 C33 1.141(11) .
N1 C6 1.396(4) .
N1 C7 1.400(4) .
N1 C8 1.450(4) .
N2 C11 1.326(5) .
N2 C10 1.329(4) .
N3 C14 1.332(4) .
N3 C13 1.340(5) .
N4 C24 1.387(4) .
N4 C18 1.408(4) .
N4 C16 1.448(4) .
N7 C27 1.288(6) .
N7 C26 1.457(7) .
N7 C25 1.484(7) .
N8 C31 1.280(7) .
N8 C30 1.487(8) .
N8 C29 1.509(8) .
N9 C33 0.988(12) .
N9 C35 1.520(11) .
N9 C36 1.668(12) .
C1 C2 1.373(5) .
C1 C5 1.406(4) 2
C1 H1 0.9300 .
C2 C3 1.398(4) .
C2 C7 1.486(4) .
C3 C4 1.407(4) .
C3 C3 1.421(5) 2
C4 C5 1.368(5) .
C4 C6 1.485(4) .
C5 C1 1.406(4) 2
C5 H5 0.9300 .
C8 C9 1.358(5) .
C8 C12 1.362(5) .
C9 C10 1.380(4) .
C9 H9 0.9300 .
C10 H10 0.9300 .
C11 C12 1.378(4) .
C11 H11 0.9300 .
C12 H12 0.9300 .
C13 C17 1.384(5) .
C13 H13 0.9300 .
C14 C15 1.378(4) .
C14 H14 0.9300 .
C15 C16 1.359(5) .
C15 H15 0.9300 .
C16 C17 1.375(5) .
C17 H17 0.9300 .
C18 C19 1.486(4) .
C19 C20 1.378(5) .
C19 C21 1.404(4) .
C20 C23 1.402(5) 2_886
C20 H20 0.9300 .
C21 C22 1.414(4) .
C21 C21 1.419(5) 2_886
C22 C23 1.368(5) .
C22 C24 1.482(4) .
C23 C20 1.402(5) 2_886
C23 H23 0.9300 .
C25 H25A 0.9600 .
C25 H25B 0.9600 .
C25 H25C 0.9600 .
C26 H26A 0.9600 .
C26 H26B 0.9600 .
C26 H26C 0.9600 .
C27 C28 1.490(7) .
C28 H28A 0.9600 .
C28 H28B 0.9600 .
C28 H28C 0.9600 .
C29 H29A 0.9600 .
C29 H29B 0.9600 .
C29 H29C 0.9600 .
C30 H30A 0.9600 .
C30 H30B 0.9600 .
C30 H30C 0.9600 .
C31 C32 1.511(7) .
C32 H32A 0.9600 .
C32 H32B 0.9600 .
C32 H32C 0.9600 .
C33 C34 1.639(14) .
C34 H34A 0.9600 .
C34 H34B 0.9600 .
C34 H34C 0.9600 .
C35 H35A 0.9600 .
C35 H35B 0.9600 .
C35 H35C 0.9600 .
C36 H36A 0.9600 .
C36 H36B 0.9600 .
C36 H36C 0.9600 .

loop_
_geom_hbond_atom_site_label_D
_geom_hbond_atom_site_label_H
_geom_hbond_atom_site_label_A
_geom_hbond_distance_DH
_geom_hbond_distance_HA
_geom_hbond_distance_DA
_geom_hbond_angle_DHA
_geom_hbond_site_symmetry_A
O9 H9A O12 0.837(19) 1.89(3) 2.685(4) 157(5) 1_655
O9 H9B O13 0.831(19) 1.84(2) 2.666(4) 172(5) .

loop_
_geom_torsion_atom_site_label_1
_geom_torsion_atom_site_label_2
_geom_torsion_atom_site_label_3
_geom_torsion_atom_site_label_4
_geom_torsion
_geom_torsion_site_symmetry_1
_geom_torsion_site_symmetry_4
O9 Zn1 O3 N5 -10.1(3) . .
N2 Zn1 O3 N5 -96.1(2) . .
N3 Zn1 O3 N5 85.9(2) . .
O6 Zn1 O3 N5 172.5(2) . .
O5 Zn1 O3 N5 -3.18(18) . .
O7 Zn1 O3 N5 167.1(2) . .
O9 Zn1 O5 N5 179.1(2) . .
N2 Zn1 O5 N5 90.1(2) . .
N3 Zn1 O5 N5 -82.3(2) . .
O6 Zn1 O5 N5 -2.6(3) . .
O7 Zn1 O5 N5 -122.4(8) . .
O3 Zn1 O5 N5 3.20(18) . .
O9 Zn1 O6 N6 14.6(3) . .
N2 Zn1 O6 N6 104.2(2) . .
N3 Zn1 O6 N6 -83.3(2) . .
O5 Zn1 O6 N6 -163.0(2) . .
O7 Zn1 O6 N6 7.2(2) . .
O3 Zn1 O6 N6 -167.7(2) . .
O9 Zn1 O7 N6 178.0(3) . .
N2 Zn1 O7 N6 -93.6(3) . .
N3 Zn1 O7 N6 79.1(3) . .
O6 Zn1 O7 N6 -7.1(2) . .
O5 Zn1 O7 N6 119.1(7) . .
O3 Zn1 O7 N6 -0.3(4) . .
O9 Zn1 N2 C11 118.6(3) . .
N3 Zn1 N2 C11 -83.7(8) . .
O6 Zn1 N2 C11 -17.7(3) . .
O5 Zn1 N2 C11 -150.8(3) . .
O7 Zn1 N2 C11 34.0(3) . .
O3 Zn1 N2 C11 -97.8(3) . .
O9 Zn1 N2 C10 -66.3(3) . .
N3 Zn1 N2 C10 91.4(8) . .
O6 Zn1 N2 C10 157.4(3) . .
O5 Zn1 N2 C10 24.3(3) . .
O7 Zn1 N2 C10 -150.9(3) . .
O3 Zn1 N2 C10 77.3(3) . .
O9 Zn1 N3 C14 -176.1(3) . .
N2 Zn1 N3 C14 26.5(9) . .
O6 Zn1 N3 C14 -39.8(3) . .
O5 Zn1 N3 C14 94.0(3) . .
O7 Zn1 N3 C14 -91.7(3) . .
O3 Zn1 N3 C14 40.7(3) . .
O9 Zn1 N3 C13 6.2(3) . .
N2 Zn1 N3 C13 -151.3(7) . .
O6 Zn1 N3 C13 142.4(3) . .
O5 Zn1 N3 C13 -83.7(3) . .
O7 Zn1 N3 C13 90.5(3) . .
O3 Zn1 N3 C13 -137.1(3) . .
Zn1 O3 N5 O4 -175.6(3) . .
Zn1 O3 N5 O5 4.9(3) . .
Zn1 O5 N5 O4 174.7(3) . .
Zn1 O5 N5 O3 -5.9(3) . .
Zn1 O7 N6 O8 -168.1(4) . .
Zn1 O7 N6 O6 10.9(4) . .
Zn1 O6 N6 O7 -13.1(4) . .
Zn1 O6 N6 O8 165.9(4) . .
C5 C1 C2 C3 0.0(6) 2 .
C5 C1 C2 C7 -179.5(4) 2 .
C1 C2 C3 C4 -179.7(4) . .
C7 C2 C3 C4 -0.2(5) . .
C1 C2 C3 C3 -0.5(6) . 2
C7 C2 C3 C3 179.0(4) . 2
C2 C3 C4 C5 179.8(4) . .
C3 C3 C4 C5 0.5(6) 2 .
C2 C3 C4 C6 1.1(5) . .
C3 C3 C4 C6 -178.1(4) 2 .
C3 C4 C5 C1 -0.1(6) . 2
C6 C4 C5 C1 178.6(4) . 2
C7 N1 C6 O1 -179.8(4) . .
C8 N1 C6 O1 -1.9(5) . .
C7 N1 C6 C4 0.7(5) . .
C8 N1 C6 C4 178.6(3) . .
C5 C4 C6 O1 0.4(6) . .
C3 C4 C6 O1 179.1(3) . .
C5 C4 C6 N1 180.0(3) . .
C3 C4 C6 N1 -1.3(5) . .
C6 N1 C7 O2 -179.7(4) . .
C8 N1 C7 O2 2.4(6) . .
C6 N1 C7 C2 0.2(5) . .
C8 N1 C7 C2 -177.7(3) . .
C1 C2 C7 O2 -1.0(6) . .
C3 C2 C7 O2 179.5(4) . .
C1 C2 C7 N1 179.0(4) . .
C3 C2 C7 N1 -0.5(5) . .
C6 N1 C8 C9 -68.6(5) . .
C7 N1 C8 C9 109.5(4) . .
C6 N1 C8 C12 109.2(4) . .
C7 N1 C8 C12 -72.8(5) . .
C12 C8 C9 C10 -4.4(6) . .
N1 C8 C9 C10 173.4(4) . .
C11 N2 C10 C9 6.5(6) . .
Zn1 N2 C10 C9 -169.0(3) . .
C8 C9 C10 N2 -1.9(7) . .
C10 N2 C11 C12 -5.2(6) . .
Zn1 N2 C11 C12 170.1(3) . .
C9 C8 C12 C11 5.6(6) . .
N1 C8 C12 C11 -172.2(3) . .
N2 C11 C12 C8 -0.8(6) . .
C14 N3 C13 C17 2.0(6) . .
Zn1 N3 C13 C17 179.8(3) . .
C13 N3 C14 C15 -2.1(5) . .
Zn1 N3 C14 C15 -179.9(3) . .
N3 C14 C15 C16 0.1(6) . .
C14 C15 C16 C17 1.9(6) . .
C14 C15 C16 N4 -179.6(3) . .
C24 N4 C16 C15 -100.3(4) . .
C18 N4 C16 C15 80.1(4) . .
C24 N4 C16 C17 78.2(4) . .
C18 N4 C16 C17 -101.4(4) . .
C15 C16 C17 C13 -2.0(6) . .
N4 C16 C17 C13 179.6(4) . .
N3 C13 C17 C16 0.0(7) . .
C24 N4 C18 O10 -179.0(4) . .
C16 N4 C18 O10 0.6(5) . .
C24 N4 C18 C19 0.9(5) . .
C16 N4 C18 C19 -179.6(3) . .
O10 C18 C19 C20 -1.1(6) . .
N4 C18 C19 C20 179.1(4) . .
O10 C18 C19 C21 177.7(4) . .
N4 C18 C19 C21 -2.2(5) . .
C21 C19 C20 C23 -0.8(6) . 2_886
C18 C19 C20 C23 178.0(4) . 2_886
C20 C19 C21 C22 -179.1(4) . .
C18 C19 C21 C22 2.2(5) . .
C20 C19 C21 C21 0.5(6) . 2_886
C18 C19 C21 C21 -178.2(4) . 2_886
C19 C21 C22 C23 -179.4(4) . .
C21 C21 C22 C23 1.0(6) 2_886 .
C19 C21 C22 C24 -0.7(5) . .
C21 C21 C22 C24 179.7(4) 2_886 .
C21 C22 C23 C20 -0.8(6) . 2_886
C24 C22 C23 C20 -179.4(4) . 2_886
C18 N4 C24 O11 -179.5(4) . .
C16 N4 C24 O11 0.9(5) . .
C18 N4 C24 C22 0.5(5) . .
C16 N4 C24 C22 -179.0(3) . .
C23 C22 C24 O11 -1.9(6) . .
C21 C22 C24 O11 179.4(4) . .
C23 C22 C24 N4 178.0(4) . .
C21 C22 C24 N4 -0.6(5) . .
C26 N7 C27 O12 179.0(5) . .
C25 N7 C27 O12 -1.2(8) . .
C26 N7 C27 C28 -1.4(8) . .
C25 N7 C27 C28 178.4(5) . .
C30 N8 C31 O13 174.5(9) . .
C29 N8 C31 O13 -4.0(11) . .
C30 N8 C31 C32 -1.0(13) . .
C29 N8 C31 C32 -179.5(7) . .
C35 N9 C33 O14 -179(2) . .
C36 N9 C33 O14 20(4) . .
C35 N9 C33 C34 -21(4) . .
C36 N9 C33 C34 178.5(16) . .
